data_2235770
loop_
_publ_author_name
'Hu, Bin Bin'
'Zeng, Xiang Chao'
'Bian, Lei'
'He, Ru'

_publ_section_title
;
 9-Allyl-9<i>H</i>-carbazole-3,6-dicarbaldehyde
;
_journal_coeditor_code CV5316
_journal_issue 8
_journal_name_full 'Acta Crystallographica Section E'
_journal_page_first o2517
_journal_paper_doi 10.1107/S160053681203190X
_journal_volume 68
_journal_year 2012
_chemical_formula_iupac 'C17 H13 N O2'
_chemical_formula_moiety 'C17 H13 N O2'
_chemical_formula_sum 'C17 H13 N O2'
_chemical_formula_weight 263.28
_chemical_melting_point 429
_chemical_name_systematic
;
9-Allyl-9<i>H</i>-carbazole-3,6-dicarbaldehyde
;
_space_group_IT_number 14
_symmetry_cell_setting monoclinic
_symmetry_space_group_name_Hall '-P 2yn'
_symmetry_space_group_name_H-M 'P 1 21/n 1'
_atom_sites_solution_hydrogens geom
_atom_sites_solution_primary direct
_atom_sites_solution_secondary difmap
_audit_creation_method SHELXL-97
_cell_angle_alpha 90.00
_cell_angle_beta 94.958(9)
_cell_angle_gamma 90.00
_cell_formula_units_Z 4
_cell_length_a 8.4062(8)
_cell_length_b 10.3279(10)
_cell_length_c 15.2432(19)
_cell_measurement_reflns_used 1300
_cell_measurement_temperature 293(2)
_cell_measurement_theta_max 29.3760
_cell_measurement_theta_min 3.3166
_cell_volume 1318.4(2)
_computing_cell_refinement 'CrysAlis PRO (Oxford Diffraction, 2010)'
_computing_data_collection 'CrysAlis PRO (Oxford Diffraction, 2010)'
_computing_data_reduction 'CrysAlis PRO (Oxford Diffraction, 2010)'
_computing_molecular_graphics 'SHELXTL (Sheldrick, 2008)'
_computing_publication_material 'SHELXTL (Sheldrick, 2008)'
_computing_structure_refinement 'SHELXL97 (Sheldrick, 2008)'
_computing_structure_solution 'SHELXS97 (Sheldrick, 2008)'
_diffrn_ambient_temperature 293(2)
_diffrn_measured_fraction_theta_full 0.986
_diffrn_measured_fraction_theta_max 0.986
_diffrn_measurement_device_type 'Oxford Gemini S Ultra area-detector'
_diffrn_measurement_method '\f and \w scans'
_diffrn_radiation_monochromator graphite
_diffrn_radiation_source 'fine-focus sealed tube'
_diffrn_radiation_type MoK\a
_diffrn_radiation_wavelength 0.71073
_diffrn_reflns_av_R_equivalents 0.0244
_diffrn_reflns_av_sigmaI/netI 0.0435
_diffrn_reflns_limit_h_max 10
_diffrn_reflns_limit_h_min -6
_diffrn_reflns_limit_k_max 12
_diffrn_reflns_limit_k_min -12
_diffrn_reflns_limit_l_max 18
_diffrn_reflns_limit_l_min -19
_diffrn_reflns_number 5464
_diffrn_reflns_theta_full 27.00
_diffrn_reflns_theta_max 27.00
_diffrn_reflns_theta_min 3.32
_diffrn_standards_number 0
_exptl_absorpt_coefficient_mu 0.087
_exptl_absorpt_correction_T_max 0.9776
_exptl_absorpt_correction_T_min 0.9625
_exptl_absorpt_correction_type multi-scan
_exptl_absorpt_process_details '(CrysAlis PRO; Oxford Diffraction, 2010)'
_exptl_crystal_colour 'light brown'
_exptl_crystal_density_diffrn 1.326
_exptl_crystal_density_method 'not measured'
_exptl_crystal_description block
_exptl_crystal_F_000 552
_exptl_crystal_size_max 0.44
_exptl_crystal_size_mid 0.28
_exptl_crystal_size_min 0.26
_refine_diff_density_max 0.161
_refine_diff_density_min -0.152
_refine_ls_extinction_coef 0.047(4)
_refine_ls_extinction_expression Fc^*^=kFc[1+0.001xFc^2^\l^3^/sin(2\q)]^-1/4^
_refine_ls_extinction_method 'SHELXL97 (Sheldrick, 2008)'
_refine_ls_goodness_of_fit_ref 1.024
_refine_ls_hydrogen_treatment constr
_refine_ls_matrix_type full
_refine_ls_number_parameters 182
_refine_ls_number_reflns 2835
_refine_ls_number_restraints 0
_refine_ls_restrained_S_all 1.024
_refine_ls_R_factor_all 0.0795
_refine_ls_R_factor_gt 0.0453
_refine_ls_shift/su_max 0.000
_refine_ls_shift/su_mean 0.000
_refine_ls_structure_factor_coef Fsqd
_refine_ls_weighting_details 'calc w=1/[\s^2^(Fo^2^)+(0.0432P)^2^+0.2427P] where P=(Fo^2^+2Fc^2^)/3'
_refine_ls_weighting_scheme calc
_refine_ls_wR_factor_gt 0.0974
_refine_ls_wR_factor_ref 0.1178
_reflns_number_gt 1909
_reflns_number_total 2835
_reflns_threshold_expression I>2\s(I)
_cod_data_source_file cv5316.cif
_cod_data_source_block I
_cod_original_sg_symbol_H-M 'P 21/n'
_cod_database_code 2235770
_cod_database_fobs_code 2235770

loop_
_symmetry_equiv_pos_as_xyz
'x, y, z'
'-x+1/2, y+1/2, -z+1/2'
'-x, -y, -z'
'x-1/2, -y-1/2, z-1/2'

loop_
_atom_site_type_symbol
_atom_site_label
_atom_site_fract_x
_atom_site_fract_y
_atom_site_fract_z
_atom_site_U_iso_or_equiv
_atom_site_adp_type
_atom_site_calc_flag
_atom_site_refinement_flags
_atom_site_occupancy
_atom_site_symmetry_multiplicity
N N1 0.59424(16) 0.67631(13) 1.01449(10) 0.0497(4) Uani d . 1 1
C C7 0.69533(17) 0.55686(15) 0.90689(11) 0.0421(4) Uani d . 1 1
C C5 0.84834(18) 0.39928(15) 1.01791(11) 0.0451(4) Uani d . 1 1
H H5 0.8926 0.3478 0.9763 0.054 Uiso calc R 1 1
C C1 0.68710(19) 0.58033(16) 1.05593(12) 0.0461(4) Uani d . 1 1
C C12 0.59952(19) 0.66450(16) 0.92455(12) 0.0461(4) Uani d . 1 1
C C9 0.64340(19) 0.59883(17) 0.75251(12) 0.0483(4) Uani d . 1 1
C C6 0.75183(18) 0.50343(15) 0.99146(11) 0.0422(4) Uani d . 1 1
C C4 0.87835(19) 0.37238(17) 1.10679(12) 0.0483(4) Uani d . 1 1
C C8 0.71472(19) 0.52431(16) 0.82040(11) 0.0455(4) Uani d . 1 1
H H8 0.7756 0.4525 0.8079 0.055 Uiso calc R 1 1
C C2 0.7177(2) 0.55521(19) 1.14551(12) 0.0552(5) Uani d . 1 1
H H2 0.6753 0.6072 1.1875 0.066 Uiso calc R 1 1
O O1 1.00518(18) 0.22217(15) 1.20823(10) 0.0826(5) Uani d . 1 1
C C11 0.5259(2) 0.73978(17) 0.85642(13) 0.0537(5) Uani d . 1 1
H H11 0.4626 0.8105 0.8682 0.064 Uiso calc R 1 1
O O2 0.62394(17) 0.62669(15) 0.59663(10) 0.0806(5) Uani d . 1 1
C C17 0.6687(2) 0.5651(2) 0.66156(13) 0.0587(5) Uani d . 1 1
H H17 0.7245 0.4891 0.6529 0.070 Uiso calc R 1 1
C C3 0.8126(2) 0.45114(19) 1.16965(12) 0.0555(5) Uani d . 1 1
H H3 0.8340 0.4321 1.2291 0.067 Uiso calc R 1 1
C C14 0.5887(2) 0.89280(17) 1.08156(13) 0.0592(5) Uani d . 1 1
H H14 0.5316 0.9572 1.1077 0.071 Uiso calc R 1 1
C C10 0.5500(2) 0.70602(17) 0.77173(13) 0.0546(5) Uani d . 1 1
H H10 0.5031 0.7556 0.7256 0.066 Uiso calc R 1 1
C C13 0.5018(2) 0.77164(17) 1.05870(13) 0.0573(5) Uani d . 1 1
H H13A 0.4682 0.7335 1.1122 0.069 Uiso calc R 1 1
H H13B 0.4064 0.7923 1.0209 0.069 Uiso calc R 1 1
C C16 0.9756(2) 0.26040(19) 1.13370(14) 0.0601(5) Uani d . 1 1
H H16 1.0191 0.2138 1.0893 0.072 Uiso calc R 1 1
C C15 0.7349(3) 0.9192(2) 1.06934(15) 0.0763(7) Uani d . 1 1
H H15A 0.7975 0.8582 1.0435 0.092 Uiso calc R 1 1
H H15B 0.7778 0.9992 1.0864 0.092 Uiso calc R 1 1

loop_
_atom_site_aniso_label
_atom_site_aniso_U_11
_atom_site_aniso_U_22
_atom_site_aniso_U_33
_atom_site_aniso_U_12
_atom_site_aniso_U_13
_atom_site_aniso_U_23
N1 0.0457(8) 0.0427(8) 0.0613(10) 0.0001(7) 0.0086(7) -0.0127(7)
C7 0.0380(8) 0.0360(8) 0.0528(11) -0.0056(7) 0.0068(7) -0.0053(7)
C5 0.0409(8) 0.0425(9) 0.0527(11) -0.0054(8) 0.0089(7) -0.0038(8)
C1 0.0413(8) 0.0424(9) 0.0554(11) -0.0082(8) 0.0087(8) -0.0086(8)
C12 0.0397(8) 0.0384(9) 0.0605(12) -0.0079(8) 0.0065(7) -0.0081(8)
C9 0.0441(9) 0.0470(10) 0.0539(11) -0.0096(9) 0.0047(8) 0.0030(8)
C6 0.0382(8) 0.0398(9) 0.0490(10) -0.0058(8) 0.0069(7) -0.0058(8)
C4 0.0445(9) 0.0484(9) 0.0524(11) -0.0071(8) 0.0059(8) 0.0036(8)
C8 0.0432(8) 0.0403(9) 0.0541(11) -0.0025(8) 0.0098(7) -0.0031(8)
C2 0.0542(10) 0.0593(11) 0.0536(12) -0.0077(10) 0.0141(8) -0.0134(9)
O1 0.0964(11) 0.0819(10) 0.0701(10) 0.0061(9) 0.0108(8) 0.0289(9)
C11 0.0467(9) 0.0379(9) 0.0762(13) 0.0018(8) 0.0045(9) -0.0026(9)
O2 0.0836(10) 0.0966(11) 0.0625(10) 0.0006(9) 0.0108(8) 0.0236(9)
C17 0.0551(10) 0.0630(12) 0.0588(13) -0.0077(10) 0.0090(9) 0.0089(10)
C3 0.0556(10) 0.0632(12) 0.0481(11) -0.0115(10) 0.0070(8) -0.0009(9)
C14 0.0607(11) 0.0458(10) 0.0705(14) 0.0025(10) 0.0025(10) -0.0154(9)
C10 0.0494(10) 0.0454(10) 0.0681(13) -0.0051(9) 0.0000(9) 0.0081(9)
C13 0.0501(10) 0.0510(10) 0.0725(13) 0.0022(9) 0.0144(9) -0.0166(10)
C16 0.0610(11) 0.0576(11) 0.0627(13) -0.0049(10) 0.0105(9) 0.0114(10)
C15 0.0719(14) 0.0600(13) 0.0958(18) -0.0142(12) 0.0002(12) -0.0126(12)

loop_
_atom_type_symbol
_atom_type_description
_atom_type_scat_dispersion_real
_atom_type_scat_dispersion_imag
_atom_type_scat_source
C C 0.0033 0.0016 'International Tables Vol C Tables 4.2.6.8 and 6.1.1.4'
H H 0.0000 0.0000 'International Tables Vol C Tables 4.2.6.8 and 6.1.1.4'
N N 0.0061 0.0033 'International Tables Vol C Tables 4.2.6.8 and 6.1.1.4'
O O 0.0106 0.0060 'International Tables Vol C Tables 4.2.6.8 and 6.1.1.4'

loop_
_geom_angle_atom_site_label_1
_geom_angle_atom_site_label_2
_geom_angle_atom_site_label_3
_geom_angle
C1 N1 C12 108.99(13)
C1 N1 C13 125.26(16)
C12 N1 C13 125.72(15)
C8 C7 C12 119.27(16)
C8 C7 C6 134.49(15)
C12 C7 C6 106.23(15)
C4 C5 C6 119.54(16)
C4 C5 H5 120.2
C6 C5 H5 120.2
N1 C1 C2 129.20(16)
N1 C1 C6 108.83(15)
C2 C1 C6 121.96(17)
N1 C12 C11 129.66(16)
N1 C12 C7 109.06(15)
C11 C12 C7 121.27(17)
C8 C9 C10 119.79(17)
C8 C9 C17 119.17(17)
C10 C9 C17 121.04(17)
C5 C6 C1 119.09(16)
C5 C6 C7 134.05(15)
C1 C6 C7 106.87(14)
C5 C4 C3 120.10(17)
C5 C4 C16 119.06(17)
C3 C4 C16 120.82(17)
C7 C8 C9 119.89(16)
C7 C8 H8 120.1
C9 C8 H8 120.1
C3 C2 C1 117.63(17)
C3 C2 H2 121.2
C1 C2 H2 121.2
C10 C11 C12 117.82(16)
C10 C11 H11 121.1
C12 C11 H11 121.1
O2 C17 C9 126.2(2)
O2 C17 H17 116.9
C9 C17 H17 116.9
C2 C3 C4 121.67(17)
C2 C3 H3 119.2
C4 C3 H3 119.2
C15 C14 C13 127.18(19)
C15 C14 H14 116.4
C13 C14 H14 116.4
C11 C10 C9 121.94(17)
C11 C10 H10 119.0
C9 C10 H10 119.0
N1 C13 C14 114.22(14)
N1 C13 H13A 108.7
C14 C13 H13A 108.7
N1 C13 H13B 108.7
C14 C13 H13B 108.7
H13A C13 H13B 107.6
O1 C16 C4 126.1(2)
O1 C16 H16 116.9
C4 C16 H16 116.9
C14 C15 H15A 120.0
C14 C15 H15B 120.0
H15A C15 H15B 120.0

loop_
_geom_bond_atom_site_label_1
_geom_bond_atom_site_label_2
_geom_bond_distance
N1 C1 1.380(2)
N1 C12 1.381(2)
N1 C13 1.455(2)
C7 C8 1.384(2)
C7 C12 1.412(2)
C7 C6 1.444(2)
C5 C4 1.385(2)
C5 C6 1.386(2)
C5 H5 0.9300
C1 C2 1.392(2)
C1 C6 1.409(2)
C12 C11 1.398(2)
C9 C8 1.384(2)
C9 C10 1.403(2)
C9 C17 1.463(3)
C4 C3 1.406(3)
C4 C16 1.455(3)
C8 H8 0.9300
C2 C3 1.370(3)
C2 H2 0.9300
O1 C16 1.208(2)
C11 C10 1.369(2)
C11 H11 0.9300
O2 C17 1.209(2)
C17 H17 0.9300
C3 H3 0.9300
C14 C15 1.288(3)
C14 C13 1.475(2)
C14 H14 0.9300
C10 H10 0.9300
C13 H13A 0.9700
C13 H13B 0.9700
C16 H16 0.9300
C15 H15A 0.9300
C15 H15B 0.9300

loop_
_geom_hbond_atom_site_label_D
_geom_hbond_atom_site_label_H
_geom_hbond_atom_site_label_A
_geom_hbond_site_symmetry_A
_geom_hbond_distance_DH
_geom_hbond_distance_HA
_geom_hbond_distance_DA
_geom_hbond_angle_DHA
C2 H2 O1 2_657 0.93 2.58 3.489(3) 166
C5 H5 O2 2_646 0.93 2.54 3.332(2) 143

loop_
_geom_torsion_atom_site_label_1
_geom_torsion_atom_site_label_2
_geom_torsion_atom_site_label_3
_geom_torsion_atom_site_label_4
_geom_torsion
C12 N1 C1 C2 179.57(16)
C13 N1 C1 C2 -2.3(3)
C12 N1 C1 C6 -0.97(17)
C13 N1 C1 C6 177.21(14)
C1 N1 C12 C11 -179.46(16)
C13 N1 C12 C11 2.4(3)
C1 N1 C12 C7 1.20(17)
C13 N1 C12 C7 -176.96(14)
C8 C7 C12 N1 178.47(13)
C6 C7 C12 N1 -0.95(17)
C8 C7 C12 C11 -0.9(2)
C6 C7 C12 C11 179.64(14)
C4 C5 C6 C1 0.4(2)
C4 C5 C6 C7 -179.03(16)
N1 C1 C6 C5 -179.23(13)
C2 C1 C6 C5 0.3(2)
N1 C1 C6 C7 0.36(17)
C2 C1 C6 C7 179.87(14)
C8 C7 C6 C5 0.6(3)
C12 C7 C6 C5 179.86(16)
C8 C7 C6 C1 -178.93(16)
C12 C7 C6 C1 0.36(17)
C6 C5 C4 C3 -0.7(2)
C6 C5 C4 C16 178.05(14)
C12 C7 C8 C9 1.4(2)
C6 C7 C8 C9 -179.34(16)
C10 C9 C8 C7 -0.8(2)
C17 C9 C8 C7 178.34(15)
N1 C1 C2 C3 178.68(15)
C6 C1 C2 C3 -0.7(2)
N1 C12 C11 C10 -179.46(16)
C7 C12 C11 C10 -0.2(2)
C8 C9 C17 O2 -174.17(17)
C10 C9 C17 O2 5.0(3)
C1 C2 C3 C4 0.5(3)
C5 C4 C3 C2 0.2(3)
C16 C4 C3 C2 -178.48(16)
C12 C11 C10 C9 0.8(2)
C8 C9 C10 C11 -0.3(3)
C17 C9 C10 C11 -179.48(16)
C1 N1 C13 C14 91.2(2)
C12 N1 C13 C14 -90.9(2)
C15 C14 C13 N1 -2.6(3)
C5 C4 C16 O1 -176.38(18)
C3 C4 C16 O1 2.3(3)

loop_
_cod_related_entry_id
_cod_related_entry_database
_cod_related_entry_code
1 ChemSpider 30657945
